data_4024008
loop_
_publ_author_name
'Pawe\/l Chochrek'
'Jerzy Wicha'

_publ_section_title
;
 Expedited Approach to the Vitamin D trans-Hydrindane Building Block
 from the Hajos Dione. Comparative Study on Various Methods for the
 Selective Deoxygenation of One of the Hydroxy Groups in a Diol
;
_journal_name_full 'Journal of Organic Chemistry'
_journal_page_first 5276
_journal_page_last 5284
_journal_paper_doi 10.1021/jo070685m
_journal_volume 72
_journal_year 2007
_chemical_absolute_configuration ad
_chemical_formula_sum 'C14 H24 O4 S'
_chemical_formula_weight 288.39
_chemical_name_systematic
; 
 ? 
;
_space_group_IT_number 19
_symmetry_cell_setting orthorhombic
_symmetry_space_group_name_Hall 'P 2ac 2ab'
_symmetry_space_group_name_H-M 'P 21 21 21'
_atom_sites_solution_hydrogens geom
_atom_sites_solution_primary direct
_atom_sites_solution_secondary difmap
_audit_creation_method SHELXL-97
_cell_angle_alpha 90.00
_cell_angle_beta 90.00
_cell_angle_gamma 90.00
_cell_formula_units_Z 4
_cell_length_a 8.7348(3)
_cell_length_b 9.4474(3)
_cell_length_c 18.1528(5)
_cell_measurement_temperature 100(2)
_cell_volume 1497.99(8)
_computing_cell_refinement
;
CrysAlis RED, Oxford Diffraction Ltd.,
Version 1.171.28cycle4 beta (release 11-11-2005 CrysAlis171 .NET)
(compiled Nov 11 2005,15:50:43)
;
_computing_data_collection
;
CrysAlis CCD, Oxford Diffraction Ltd.,
Version 1.171.28cycle4 beta (release 11-11-2005 CrysAlis171 .NET)
(compiled Nov 11 2005,15:50:43)
;
_computing_data_reduction
;
CrysAlis RED, Oxford Diffraction Ltd.,
Version 1.171.28cycle4 beta (release 11-11-2005 CrysAlis171 .NET)
(compiled Nov 11 2005,15:50:43)
;
_computing_molecular_graphics Diamnd
_computing_publication_material SHELXTL-97
_computing_structure_refinement 'SHELXL-97 (Sheldrick, 1997)'
_computing_structure_solution 'SHELXS-97 (Sheldrick, 1990)'
_diffrn_ambient_temperature 100(2)
_diffrn_detector_area_resol_mean 8.6479
_diffrn_measured_fraction_theta_full 0.997
_diffrn_measured_fraction_theta_max 0.969
_diffrn_measurement_device_type KM4CCD
_diffrn_measurement_method 'omega scan'
_diffrn_radiation_monochromator graphite
_diffrn_radiation_source 'fine-focus sealed tube'
_diffrn_radiation_type MoK\a
_diffrn_radiation_wavelength 0.71073
_diffrn_reflns_av_R_equivalents 0.0138
_diffrn_reflns_av_sigmaI/netI 0.0135
_diffrn_reflns_limit_h_max 11
_diffrn_reflns_limit_h_min -11
_diffrn_reflns_limit_k_max 12
_diffrn_reflns_limit_k_min -12
_diffrn_reflns_limit_l_max 24
_diffrn_reflns_limit_l_min -24
_diffrn_reflns_number 27975
_diffrn_reflns_theta_full 28.00
_diffrn_reflns_theta_max 28.75
_diffrn_reflns_theta_min 2.59
_diffrn_standards_decay_% 2
_diffrn_standards_number '1 frame'
_exptl_absorpt_coefficient_mu 0.224
_exptl_absorpt_correction_T_max 0.95
_exptl_absorpt_correction_T_min 0.90
_exptl_absorpt_correction_type multi-scan
_exptl_absorpt_process_details
;
CrysAlis RED, Oxford Diffraction Ltd.,
Version 1.171.28cycle4 beta (release 11-11-2005 CrysAlis171 .NET)
(compiled Nov 11 2005,15:50:43)
Empirical absorption correction using spherical harmonics,
 implemented in SCALE3 ABSPACK scaling algorithm.
;
_exptl_crystal_colour colourless
_exptl_crystal_density_diffrn 1.279
_exptl_crystal_density_method 'not measured'
_exptl_crystal_description prismatic
_exptl_crystal_F_000 624
_exptl_crystal_size_max 0.52
_exptl_crystal_size_mid 0.34
_exptl_crystal_size_min 0.21
_refine_diff_density_max 0.251
_refine_diff_density_min -0.232
_refine_diff_density_rms 0.036
_refine_ls_abs_structure_details 'Flack H D (1983), Acta Cryst. A39, 876-881, 1562 Friedel pairs'
_refine_ls_abs_structure_Flack -0.01(4)
_refine_ls_extinction_coef 0.0032(8)
_refine_ls_extinction_expression Fc^*^=kFc[1+0.001xFc^2^\l^3^/sin(2\q)]^-1/4^
_refine_ls_extinction_method SHELXL
_refine_ls_goodness_of_fit_ref 1.088
_refine_ls_hydrogen_treatment mixed
_refine_ls_matrix_type full
_refine_ls_number_parameters 267
_refine_ls_number_reflns 3721
_refine_ls_number_restraints 0
_refine_ls_restrained_S_all 1.088
_refine_ls_R_factor_all 0.0249
_refine_ls_R_factor_gt 0.0231
_refine_ls_shift/su_max 0.002
_refine_ls_shift/su_mean 0.000
_refine_ls_structure_factor_coef Fsqd
_refine_ls_weighting_details 'calc w=1/[\s^2^(Fo^2^)+(0.0462P)^2^+0.0000P] where P=(Fo^2^+2Fc^2^)/3'
_refine_ls_weighting_scheme calc
_refine_ls_wR_factor_gt 0.0624
_refine_ls_wR_factor_ref 0.0629
_reflns_number_gt 3509
_reflns_number_total 3721
_reflns_threshold_expression >2sigma(I)
_cod_data_source_file jo070685msi20070403_070755.cif
_cod_data_source_block pch-682b
_cod_depositor_comments
;
The following automatic conversions were performed:
'_symmetry_cell_setting' value 'Orthorhombic' changed to 'orthorhombic'
according to '/home/saulius/struct/CIF-dictionaries/cif_core.dic'
dictionary named 'cif_core.dic' version 2.4.1 from 2010-06-29.

Automatic conversion script
Id: cif_fix_enum 1527 2010-12-29 10:47:43Z saulius 
;
_cod_database_code 4024008

loop_
_symmetry_equiv_pos_as_xyz
'x, y, z'
'-x+1/2, -y, z+1/2'
'-x, y+1/2, -z+1/2'
'x+1/2, -y+1/2, -z'

loop_
_atom_site_label
_atom_site_type_symbol
_atom_site_fract_x
_atom_site_fract_y
_atom_site_fract_z
_atom_site_U_iso_or_equiv
_atom_site_adp_type
_atom_site_occupancy
_atom_site_symmetry_multiplicity
_atom_site_calc_flag
_atom_site_refinement_flags
_atom_site_disorder_assembly
_atom_site_disorder_group
S1 S 0.58920(3) 1.01607(3) 0.889758(14) 0.02038(7) Uani 1 1 d . . .
O1 O 0.13144(9) 0.42537(8) 0.91693(4) 0.01899(16) Uani 1 1 d . . .
O2 O 0.42801(9) 0.93287(8) 0.90074(4) 0.01914(16) Uani 1 1 d . . .
O3 O 0.65938(9) 0.89635(8) 0.83409(4) 0.02319(17) Uani 1 1 d . . .
O4 O 0.56096(9) 1.14071(8) 0.84508(4) 0.02479(18) Uani 1 1 d . . .
C1 C 0.14724(12) 0.54217(10) 0.86806(5) 0.01494(19) Uani 1 1 d . . .
C2 C 0.02340(13) 0.65847(11) 0.87807(7) 0.0222(2) Uani 1 1 d . . .
C3 C 0.10604(12) 0.80203(11) 0.86479(6) 0.0203(2) Uani 1 1 d . . .
C3A C 0.26389(11) 0.75518(10) 0.83761(6) 0.01396(19) Uani 1 1 d . . .
C4 C 0.39269(11) 0.86106(10) 0.83118(5) 0.01549(19) Uani 1 1 d . . .
C5 C 0.54478(11) 0.79186(11) 0.81072(6) 0.0176(2) Uani 1 1 d . . .
C6 C 0.57767(13) 0.65105(11) 0.84827(6) 0.0212(2) Uani 1 1 d . . .
C7 C 0.44023(11) 0.54956(10) 0.84706(6) 0.0171(2) Uani 1 1 d . . .
C7A C 0.29945(11) 0.61978(10) 0.88096(5) 0.01325(18) Uani 1 1 d . . .
C8 C 0.32218(13) 0.64405(12) 0.96411(6) 0.0207(2) Uani 1 1 d . . .
C9 C 0.05151(13) 0.30164(11) 0.88990(7) 0.0213(2) Uani 1 1 d . . .
C10 C -0.10776(15) 0.34066(15) 0.86216(8) 0.0312(3) Uani 1 1 d . . .
C11 C 0.04032(18) 0.20650(14) 0.95750(8) 0.0356(3) Uani 1 1 d . . .
C12 C 0.14490(17) 0.22825(13) 0.82963(8) 0.0324(3) Uani 1 1 d . . .
H1 H 0.1500(16) 0.5130(14) 0.8189(7) 0.023(3) Uiso 1 1 d . . .
H2A H -0.0091(19) 0.6498(16) 0.9257(8) 0.029(4) Uiso 1 1 d . . .
H2B H -0.0598(16) 0.6479(13) 0.8460(7) 0.017(3) Uiso 1 1 d . . .
H3A H 0.1062(17) 0.8526(16) 0.9116(8) 0.030(4) Uiso 1 1 d . . .
H3B H 0.0556(16) 0.8579(15) 0.8290(8) 0.027(3) Uiso 1 1 d . . .
H3C H 0.2499(15) 0.7253(12) 0.7836(7) 0.017(3) Uiso 1 1 d . . .
H4 H 0.3644(15) 0.9357(14) 0.7949(7) 0.021(3) Uiso 1 1 d . . .
H5 H 0.5528(13) 0.7839(13) 0.7578(7) 0.019(3) Uiso 1 1 d . . .
H6A H 0.6109(16) 0.6645(14) 0.8993(7) 0.022(3) Uiso 1 1 d . . .
H6B H 0.6684(17) 0.6102(14) 0.8266(8) 0.029(3) Uiso 1 1 d . . .
H7A H 0.4674(16) 0.4645(14) 0.8730(7) 0.022(3) Uiso 1 1 d . . .
H7B H 0.4101(13) 0.5266(12) 0.7948(7) 0.016(3) Uiso 1 1 d . . .
H8A H 0.3356(16) 0.5504(14) 0.9894(7) 0.027(3) Uiso 1 1 d . . .
H8B H 0.2350(18) 0.6892(14) 0.9882(7) 0.024(3) Uiso 1 1 d . . .
H8C H 0.4099(16) 0.7103(15) 0.9719(7) 0.027(3) Uiso 1 1 d . . .
H10A H -0.155(2) 0.2680(18) 0.8517(9) 0.045(5) Uiso 1 1 d . . .
H10B H -0.1040(16) 0.4068(16) 0.8177(8) 0.034(4) Uiso 1 1 d . . .
H10C H -0.158(2) 0.3878(18) 0.9015(9) 0.042(4) Uiso 1 1 d . . .
H11A H -0.0050(19) 0.1157(17) 0.9424(8) 0.035(4) Uiso 1 1 d . . .
H11B H -0.024(2) 0.248(2) 0.9975(11) 0.052 Uiso 1 1 d . . .
H11C H 0.140(2) 0.1873(19) 0.9764(9) 0.052 Uiso 1 1 d . . .
H12A H 0.0916(19) 0.1364(17) 0.8155(8) 0.040(4) Uiso 1 1 d . . .
H12B H 0.243(2) 0.2069(16) 0.8515(8) 0.036(4) Uiso 1 1 d . . .
H12C H 0.1520(19) 0.2886(15) 0.7813(9) 0.040(4) Uiso 1 1 d . . .

loop_
_atom_site_aniso_label
_atom_site_aniso_U_11
_atom_site_aniso_U_22
_atom_site_aniso_U_33
_atom_site_aniso_U_23
_atom_site_aniso_U_13
_atom_site_aniso_U_12
S1 0.02282(13) 0.01908(12) 0.01923(12) 0.00113(9) -0.00477(10) -0.00811(10)
O1 0.0227(4) 0.0142(3) 0.0201(3) 0.0018(3) -0.0001(3) -0.0077(3)
O2 0.0228(4) 0.0178(3) 0.0169(3) -0.0029(3) 0.0024(3) -0.0075(3)
O3 0.0171(3) 0.0222(4) 0.0302(4) -0.0008(3) 0.0007(3) -0.0072(3)
O4 0.0281(4) 0.0186(3) 0.0276(4) 0.0041(3) -0.0022(3) -0.0089(3)
C1 0.0152(4) 0.0150(4) 0.0146(4) -0.0002(4) 0.0009(3) -0.0019(4)
C2 0.0153(5) 0.0181(5) 0.0333(7) -0.0003(5) 0.0059(5) -0.0016(4)
C3 0.0145(5) 0.0159(5) 0.0303(6) 0.0010(4) 0.0029(4) 0.0007(4)
C3A 0.0140(4) 0.0140(4) 0.0139(4) 0.0004(4) 0.0001(3) -0.0004(4)
C4 0.0175(5) 0.0147(4) 0.0142(4) 0.0002(4) -0.0006(4) -0.0019(4)
C5 0.0152(5) 0.0187(5) 0.0189(5) -0.0014(4) 0.0013(4) -0.0051(4)
C6 0.0138(5) 0.0197(5) 0.0300(6) 0.0020(4) 0.0000(4) -0.0007(4)
C7 0.0149(5) 0.0142(4) 0.0222(5) 0.0009(4) 0.0004(4) 0.0008(4)
C7A 0.0145(4) 0.0124(4) 0.0129(4) 0.0003(3) 0.0000(3) -0.0014(3)
C8 0.0286(6) 0.0211(5) 0.0125(4) 0.0008(4) -0.0012(4) -0.0064(5)
C9 0.0242(5) 0.0160(4) 0.0237(5) -0.0005(4) 0.0032(4) -0.0087(4)
C10 0.0227(6) 0.0332(6) 0.0376(7) -0.0029(6) -0.0006(5) -0.0130(5)
C11 0.0482(8) 0.0243(6) 0.0343(7) 0.0073(5) 0.0047(6) -0.0157(6)
C12 0.0409(7) 0.0174(5) 0.0389(7) -0.0054(5) 0.0122(6) -0.0037(5)

loop_
_atom_type_symbol
_atom_type_description
_atom_type_scat_dispersion_real
_atom_type_scat_dispersion_imag
_atom_type_scat_source
C C 0.0033 0.0016 'International Tables Vol C Tables 4.2.6.8 and 6.1.1.4'
H H 0.0000 0.0000 'International Tables Vol C Tables 4.2.6.8 and 6.1.1.4'
O O 0.0106 0.0060 'International Tables Vol C Tables 4.2.6.8 and 6.1.1.4'
S S 0.1246 0.1234 'International Tables Vol C Tables 4.2.6.8 and 6.1.1.4'

loop_
_geom_angle_atom_site_label_1
_geom_angle_atom_site_label_2
_geom_angle_atom_site_label_3
_geom_angle
_geom_angle_site_symmetry_1
_geom_angle_site_symmetry_3
_geom_angle_publ_flag
O4 S1 O2 108.30(4) . . ?
O4 S1 O3 106.23(4) . . ?
O2 S1 O3 93.79(4) . . ?
C1 O1 C9 117.51(8) . . ?
C4 O2 S1 107.48(6) . . ?
C5 O3 S1 112.81(6) . . ?
O1 C1 C7A 111.05(8) . . ?
O1 C1 C2 114.11(8) . . ?
C7A C1 C2 104.33(8) . . ?
O1 C1 H1 111.7(8) . . ?
C7A C1 H1 105.3(8) . . ?
C2 C1 H1 109.8(8) . . ?
C1 C2 C3 106.00(8) . . ?
C1 C2 H2A 105.3(10) . . ?
C3 C2 H2A 111.7(10) . . ?
C1 C2 H2B 113.1(8) . . ?
C3 C2 H2B 110.9(8) . . ?
H2A C2 H2B 109.7(13) . . ?
C3A C3 C2 102.47(8) . . ?
C3A C3 H3A 114.9(9) . . ?
C2 C3 H3A 107.0(9) . . ?
C3A C3 H3B 111.1(8) . . ?
C2 C3 H3B 112.1(9) . . ?
H3A C3 H3B 109.0(12) . . ?
C4 C3A C3 120.32(8) . . ?
C4 C3A C7A 116.19(8) . . ?
C3 C3A C7A 104.97(8) . . ?
C4 C3A H3C 101.4(7) . . ?
C3 C3A H3C 106.2(7) . . ?
C7A C3A H3C 106.5(7) . . ?
O2 C4 C3A 113.37(8) . . ?
O2 C4 C5 102.98(8) . . ?
C3A C4 C5 112.55(8) . . ?
O2 C4 H4 107.1(7) . . ?
C3A C4 H4 109.6(8) . . ?
C5 C4 H4 111.0(7) . . ?
O3 C5 C6 109.24(8) . . ?
O3 C5 C4 103.60(8) . . ?
C6 C5 C4 115.45(9) . . ?
O3 C5 H5 106.8(7) . . ?
C6 C5 H5 111.3(7) . . ?
C4 C5 H5 109.8(7) . . ?
C5 C6 C7 113.05(9) . . ?
C5 C6 H6A 111.5(8) . . ?
C7 C6 H6A 109.0(8) . . ?
C5 C6 H6B 108.8(8) . . ?
C7 C6 H6B 112.7(8) . . ?
H6A C6 H6B 101.3(11) . . ?
C7A C7 C6 110.64(8) . . ?
C7A C7 H7A 111.4(8) . . ?
C6 C7 H7A 108.8(9) . . ?
C7A C7 H7B 105.2(7) . . ?
C6 C7 H7B 110.6(7) . . ?
H7A C7 H7B 110.2(10) . . ?
C7 C7A C3A 108.59(8) . . ?
C7 C7A C1 115.36(8) . . ?
C3A C7A C1 98.31(7) . . ?
C7 C7A C8 110.86(9) . . ?
C3A C7A C8 113.89(8) . . ?
C1 C7A C8 109.40(8) . . ?
C7A C8 H8A 109.4(8) . . ?
C7A C8 H8B 113.8(8) . . ?
H8A C8 H8B 105.8(11) . . ?
C7A C8 H8C 109.3(8) . . ?
H8A C8 H8C 113.4(11) . . ?
H8B C8 H8C 105.1(11) . . ?
O1 C9 C11 103.54(9) . . ?
O1 C9 C10 110.90(9) . . ?
C11 C9 C10 110.48(10) . . ?
O1 C9 C12 110.55(9) . . ?
C11 C9 C12 110.03(11) . . ?
C10 C9 C12 111.08(11) . . ?
C9 C10 H10A 109.6(12) . . ?
C9 C10 H10B 112.3(8) . . ?
H10A C10 H10B 110.1(14) . . ?
C9 C10 H10C 106.8(11) . . ?
H10A C10 H10C 109.2(17) . . ?
H10B C10 H10C 108.8(12) . . ?
C9 C11 H11A 108.4(8) . . ?
C9 C11 H11B 112.8(12) . . ?
H11A C11 H11B 108.6(15) . . ?
C9 C11 H11C 110.1(11) . . ?
H11A C11 H11C 107.6(15) . . ?
H11B C11 H11C 109.2(15) . . ?
C9 C12 H12A 108.8(9) . . ?
C9 C12 H12B 106.0(9) . . ?
H12A C12 H12B 109.4(13) . . ?
C9 C12 H12C 112.5(8) . . ?
H12A C12 H12C 106.2(12) . . ?
H12B C12 H12C 113.7(13) . . ?

loop_
_geom_bond_atom_site_label_1
_geom_bond_atom_site_label_2
_geom_bond_distance
_geom_bond_site_symmetry_2
_geom_bond_publ_flag
S1 O4 1.4508(8) . ?
S1 O2 1.6248(7) . ?
S1 O3 1.6360(8) . ?
O1 C1 1.4225(12) . ?
O1 C9 1.4473(12) . ?
O2 C4 1.4663(12) . ?
O3 C5 1.4685(12) . ?
C1 C7A 1.5362(13) . ?
C1 C2 1.5525(14) . ?
C1 H1 0.935(13) . ?
C2 C3 1.5552(15) . ?
C2 H2A 0.914(15) . ?
C2 H2B 0.936(14) . ?
C3 C3A 1.5299(14) . ?
C3 H3A 0.975(15) . ?
C3 H3B 0.946(15) . ?
C3A C4 1.5099(13) . ?
C3A C7A 1.5337(13) . ?
C3A H3C 1.027(12) . ?
C4 C5 1.5265(14) . ?
C4 H4 0.997(13) . ?
C5 C6 1.5220(15) . ?
C5 H5 0.966(13) . ?
C6 C7 1.5366(14) . ?
C6 H6A 0.979(13) . ?
C6 H6B 0.965(15) . ?
C7 C7A 1.5267(13) . ?
C7 H7A 0.961(13) . ?
C7 H7B 1.008(13) . ?
C7A C8 1.5396(14) . ?
C8 H8A 1.003(13) . ?
C8 H8B 0.977(15) . ?
C8 H8C 0.999(14) . ?
C9 C11 1.5243(17) . ?
C9 C10 1.5248(17) . ?
C9 C12 1.5306(17) . ?
C10 H10A 0.825(18) . ?
C10 H10B 1.021(14) . ?
C10 H10C 0.951(18) . ?
C11 H11A 0.984(17) . ?
C11 H11B 1.00(2) . ?
C11 H11C 0.951(19) . ?
C12 H12A 1.018(16) . ?
C12 H12B 0.969(17) . ?
C12 H12C 1.048(15) . ?

loop_
_geom_torsion_atom_site_label_1
_geom_torsion_atom_site_label_2
_geom_torsion_atom_site_label_3
_geom_torsion_atom_site_label_4
_geom_torsion
_geom_torsion_site_symmetry_1
_geom_torsion_site_symmetry_2
_geom_torsion_site_symmetry_3
_geom_torsion_site_symmetry_4
_geom_torsion_publ_flag
O4 S1 O2 C4 74.90(7) . . . . ?
O3 S1 O2 C4 -33.58(7) . . . . ?
O4 S1 O3 C5 -100.41(7) . . . . ?
O2 S1 O3 C5 9.90(7) . . . . ?
C9 O1 C1 C7A -146.31(8) . . . . ?
C9 O1 C1 C2 96.13(11) . . . . ?
O1 C1 C2 C3 143.53(9) . . . . ?
C7A C1 C2 C3 22.17(11) . . . . ?
C1 C2 C3 C3A 7.76(11) . . . . ?
C2 C3 C3A C4 -168.70(9) . . . . ?
C2 C3 C3A C7A -35.42(10) . . . . ?
S1 O2 C4 C3A 168.01(6) . . . . ?
S1 O2 C4 C5 46.12(8) . . . . ?
C3 C3A C4 O2 57.80(12) . . . . ?
C7A C3A C4 O2 -70.59(10) . . . . ?
C3 C3A C4 C5 174.18(9) . . . . ?
C7A C3A C4 C5 45.79(11) . . . . ?
S1 O3 C5 C6 -108.12(8) . . . . ?
S1 O3 C5 C4 15.43(9) . . . . ?
O2 C4 C5 O3 -37.05(9) . . . . ?
C3A C4 C5 O3 -159.49(8) . . . . ?
O2 C4 C5 C6 82.33(10) . . . . ?
C3A C4 C5 C6 -40.12(11) . . . . ?
O3 C5 C6 C7 162.20(9) . . . . ?
C4 C5 C6 C7 45.98(12) . . . . ?
C5 C6 C7 C7A -55.38(12) . . . . ?
C6 C7 C7A C3A 58.21(10) . . . . ?
C6 C7 C7A C1 167.37(8) . . . . ?
C6 C7 C7A C8 -67.61(11) . . . . ?
C4 C3A C7A C7 -55.31(10) . . . . ?
C3 C3A C7A C7 169.15(8) . . . . ?
C4 C3A C7A C1 -175.69(8) . . . . ?
C3 C3A C7A C1 48.76(9) . . . . ?
C4 C3A C7A C8 68.73(11) . . . . ?
C3 C3A C7A C8 -66.82(10) . . . . ?
O1 C1 C7A C7 78.96(10) . . . . ?
C2 C1 C7A C7 -157.67(9) . . . . ?
O1 C1 C7A C3A -165.84(8) . . . . ?
C2 C1 C7A C3A -42.47(9) . . . . ?
O1 C1 C7A C8 -46.81(10) . . . . ?
C2 C1 C7A C8 76.56(10) . . . . ?
C1 O1 C9 C11 -173.97(9) . . . . ?
C1 O1 C9 C10 -55.46(12) . . . . ?
C1 O1 C9 C12 68.22(12) . . . . ?

loop_
_cod_related_entry_id
_cod_related_entry_database
_cod_related_entry_code
1 ChemSpider 20572622
